data_1560052
loop_
_publ_author_name
'Rajkumar, Madhu'
'Desiraju, Gautam R.'

_publ_section_title
;
 Quaternary and quinary molecular solids based on structural inequivalence
 and combinatorial approaches: 2-nitroresorcinol and
 4,6-dichlororesorcinol
;
_journal_issue 2
_journal_name_full IUCrJ
_journal_page_first 178
_journal_page_last 185
_journal_paper_doi 10.1107/S2052252520016589
_journal_volume 8
_journal_year 2021
_chemical_formula_sum 'C13 H15 N3 O4'
_chemical_formula_weight 277.28
_space_group_crystal_system monoclinic
_space_group_IT_number 14
_space_group_name_Hall '-P 2yn'
_space_group_name_H-M_alt 'P 1 21/n 1'
_atom_sites_solution_hydrogens mixed
_audit_creation_method SHELXL-2018/3
_cell_angle_alpha 90
_cell_angle_beta 99.170(7)
_cell_angle_gamma 90
_cell_formula_units_Z 4
_cell_length_a 10.1301(13)
_cell_length_b 12.6967(17)
_cell_length_c 10.3338(14)
_cell_measurement_reflns_used 11747
_cell_measurement_temperature 150(2)
_cell_measurement_theta_max 27.5
_cell_measurement_theta_min 3.1
_cell_volume 1312.1(3)
_computing_structure_refinement 'SHELXL-2018/3 (Sheldrick, 2018)'
_computing_structure_solution 'SHELXT 2014/5 (Sheldrick, 2014)'
_diffrn_ambient_temperature 150(2)
_diffrn_measured_fraction_theta_full 0.999
_diffrn_measured_fraction_theta_max 0.998
_diffrn_measurement_device_type 'Rigaku Mercury375R (2x2 bin mode)'
_diffrn_measurement_method 'profile data from \w-scans'
_diffrn_radiation_type MoK\a
_diffrn_radiation_wavelength 0.71075
_diffrn_reflns_av_R_equivalents 0.0273
_diffrn_reflns_av_unetI/netI 0.0216
_diffrn_reflns_Laue_measured_fraction_full 0.999
_diffrn_reflns_Laue_measured_fraction_max 0.998
_diffrn_reflns_limit_h_max 13
_diffrn_reflns_limit_h_min -13
_diffrn_reflns_limit_k_max 16
_diffrn_reflns_limit_k_min -16
_diffrn_reflns_limit_l_max 13
_diffrn_reflns_limit_l_min -13
_diffrn_reflns_number 13192
_diffrn_reflns_point_group_measured_fraction_full 0.999
_diffrn_reflns_point_group_measured_fraction_max 0.998
_diffrn_reflns_theta_full 25.242
_diffrn_reflns_theta_max 27.483
_diffrn_reflns_theta_min 3.068
_diffrn_source 'Sealed Tube'
_exptl_absorpt_coefficient_mu 0.106
_exptl_absorpt_correction_T_max 1.000
_exptl_absorpt_correction_T_min 0.873
_exptl_absorpt_correction_type multi-scan
_exptl_absorpt_process_details 'Jacobson, R. (1998) Private communication'
_exptl_crystal_colour Brown
_exptl_crystal_density_diffrn 1.404
_exptl_crystal_description Block
_exptl_crystal_F_000 584
_exptl_crystal_size_max 0.200
_exptl_crystal_size_mid 0.200
_exptl_crystal_size_min 0.200
_refine_diff_density_max 0.242
_refine_diff_density_min -0.291
_refine_diff_density_rms 0.043
_refine_ls_extinction_method none
_refine_ls_goodness_of_fit_ref 1.034
_refine_ls_hydrogen_treatment mixed
_refine_ls_matrix_type full
_refine_ls_number_parameters 189
_refine_ls_number_reflns 3009
_refine_ls_number_restraints 0
_refine_ls_restrained_S_all 1.034
_refine_ls_R_factor_all 0.0457
_refine_ls_R_factor_gt 0.0382
_refine_ls_shift/su_max 0.000
_refine_ls_shift/su_mean 0.000
_refine_ls_structure_factor_coef Fsqd
_refine_ls_weighting_details 'w=1/[\s^2^(Fo^2^)+(0.0410P)^2^+0.5219P] where P=(Fo^2^+2Fc^2^)/3'
_refine_ls_weighting_scheme calc
_refine_ls_wR_factor_gt 0.0898
_refine_ls_wR_factor_ref 0.0938
_reflns_Friedel_coverage 0.000
_reflns_number_gt 2568
_reflns_number_total 3009
_reflns_threshold_expression 'I > 2\s(I)'
_cod_data_source_file yc5029.cif
_cod_data_source_block 12NRES-4DMAP-II
_cod_depositor_comments
;
The following automatic conversions were performed:

data item '_exptl_absorpt_correction_type' value 'Multi-scan' was
changed to 'multi-scan' in accordance with the
/home/data/users/saulius/crontab/automatic-downloads/rss-feeds/IUCr/lib/dictionaries/cif_core.dic
dictionary named 'cif_core.dic' version 2.4.2 last updated on
2011-04-26.

Automatic conversion script
Id: cif_fix_values 7556 2019-12-06 15:28:31Z antanas 

 Adding full bibliography for 1560041--1560072.cif.
;
_cod_original_sg_symbol_H-M 'P 21/n'
_cod_database_code 1560052
_shelx_shelxl_version_number 2018/3
_shelx_space_group_comment
;
The symmetry employed for this shelxl refinement is uniquely defined
by the following loop, which should always be used as a source of
symmetry information in preference to the above space-group names.
They are only intended as comments.
;
_shelx_estimated_absorpt_t_min 0.979
_shelx_estimated_absorpt_t_max 0.979

loop_
_space_group_symop_operation_xyz
'x, y, z'
'-x+1/2, y+1/2, -z+1/2'
'-x, -y, -z'
'x-1/2, -y-1/2, z-1/2'

loop_
_atom_site_label
_atom_site_type_symbol
_atom_site_fract_x
_atom_site_fract_y
_atom_site_fract_z
_atom_site_U_iso_or_equiv
_atom_site_adp_type
_atom_site_occupancy
_atom_site_site_symmetry_order
_atom_site_calc_flag
_atom_site_refinement_flags_posn
_atom_site_refinement_flags_adp
_atom_site_refinement_flags_occupancy
_atom_site_disorder_assembly
_atom_site_disorder_group
O1 O 0.83809(9) 0.26442(7) 0.32904(8) 0.0225(2) Uani 1 1 d . . . . .
O2 O 0.53573(9) 0.15051(7) -0.04164(9) 0.0222(2) Uani 1 1 d . . . . .
O3 O 0.62117(11) 0.04678(7) 0.20127(10) 0.0323(2) Uani 1 1 d . . . . .
O4 O 0.56850(12) 0.18141(9) 0.30863(11) 0.0442(3) Uani 1 1 d . . . . .
N3 N 0.62215(10) 0.14152(8) 0.22227(10) 0.0210(2) Uani 1 1 d . . . . .
N1 N 0.70849(11) 0.36971(9) 0.50172(10) 0.0224(2) Uani 1 1 d . . . . .
N2 N 0.56869(11) 0.54280(8) 0.78994(11) 0.0235(2) Uani 1 1 d . . . . .
C9 C 0.79649(11) 0.27240(9) 0.20174(11) 0.0173(2) Uani 1 1 d . . . . .
C8 C 0.68854(11) 0.21079(9) 0.14036(11) 0.0163(2) Uani 1 1 d . . . . .
C13 C 0.63845(12) 0.21410(9) 0.00593(12) 0.0174(2) Uani 1 1 d . . . . .
C5 C 0.61419(12) 0.48747(9) 0.69533(12) 0.0189(3) Uani 1 1 d . . . . .
C10 C 0.85602(12) 0.33926(10) 0.11860(12) 0.0206(3) Uani 1 1 d . . . . .
H10 H 0.929336 0.380201 0.153158 0.025 Uiso 1 1 calc R U . . .
C12 C 0.69836(13) 0.28344(10) -0.07127(12) 0.0214(3) Uani 1 1 d . . . . .
H12 H 0.666561 0.289003 -0.160528 0.026 Uiso 1 1 calc R U . . .
C11 C 0.80628(13) 0.34450(10) -0.01405(13) 0.0228(3) Uani 1 1 d . . . . .
H11 H 0.846177 0.390213 -0.066575 0.027 Uiso 1 1 calc R U . . .
C3 C 0.53614(13) 0.40670(10) 0.62492(12) 0.0217(3) Uani 1 1 d . . . . .
H3 H 0.450970 0.392175 0.643022 0.026 Uiso 1 1 calc R U . . .
C2 C 0.58557(13) 0.35063(10) 0.53120(12) 0.0228(3) Uani 1 1 d . . . . .
H2 H 0.533418 0.297855 0.486336 0.027 Uiso 1 1 calc R U . . .
C4 C 0.74202(12) 0.50577(10) 0.66002(12) 0.0212(3) Uani 1 1 d . . . . .
H4 H 0.796760 0.558338 0.702058 0.025 Uiso 1 1 calc R U . . .
C1 C 0.78489(13) 0.44663(10) 0.56476(12) 0.0223(3) Uani 1 1 d . . . . .
H1 H 0.868885 0.459662 0.542725 0.027 Uiso 1 1 calc R U . . .
C6 C 0.43747(14) 0.51932(11) 0.82476(14) 0.0281(3) Uani 1 1 d . . . . .
H6A H 0.420588 0.565777 0.893583 0.042 Uiso 1 1 calc R U . . .
H6B H 0.369821 0.529097 0.749384 0.042 Uiso 1 1 calc R U . . .
H6C H 0.435829 0.447689 0.854188 0.042 Uiso 1 1 calc R U . . .
C7 C 0.64904(16) 0.62614(11) 0.86083(15) 0.0327(3) Uani 1 1 d . . . . .
H7A H 0.600875 0.656788 0.924288 0.049 Uiso 1 1 calc R U . . .
H7B H 0.731709 0.597100 0.904677 0.049 Uiso 1 1 calc R U . . .
H7C H 0.667413 0.679364 0.800154 0.049 Uiso 1 1 calc R U . . .
H2A H 0.469(2) 0.1849(18) -0.100(2) 0.064(6) Uiso 1 1 d . . . . .
H1A H 0.7412(18) 0.3302(14) 0.4382(17) 0.040(5) Uiso 1 1 d . . . . .

loop_
_atom_site_aniso_label
_atom_site_aniso_U_11
_atom_site_aniso_U_22
_atom_site_aniso_U_33
_atom_site_aniso_U_23
_atom_site_aniso_U_13
_atom_site_aniso_U_12
O1 0.0193(4) 0.0294(5) 0.0174(4) -0.0039(4) -0.0008(3) -0.0024(4)
O2 0.0190(4) 0.0215(4) 0.0228(4) -0.0004(4) -0.0064(4) 0.0000(3)
O3 0.0436(6) 0.0203(5) 0.0324(5) 0.0047(4) 0.0044(5) -0.0034(4)
O4 0.0512(7) 0.0455(7) 0.0443(6) -0.0117(5) 0.0335(6) -0.0131(5)
N3 0.0184(5) 0.0255(6) 0.0182(5) -0.0004(4) 0.0002(4) -0.0032(4)
N1 0.0266(6) 0.0231(5) 0.0182(5) -0.0003(4) 0.0060(4) 0.0014(4)
N2 0.0248(6) 0.0217(5) 0.0256(5) -0.0020(4) 0.0087(4) 0.0003(4)
C9 0.0146(5) 0.0181(5) 0.0189(6) -0.0038(5) 0.0016(4) 0.0030(4)
C8 0.0148(5) 0.0162(5) 0.0180(6) -0.0008(4) 0.0028(4) 0.0017(4)
C13 0.0151(5) 0.0168(6) 0.0196(6) -0.0029(4) 0.0002(4) 0.0042(4)
C5 0.0214(6) 0.0176(6) 0.0177(6) 0.0040(4) 0.0035(5) 0.0023(5)
C10 0.0163(6) 0.0180(6) 0.0279(6) -0.0038(5) 0.0049(5) -0.0010(4)
C12 0.0263(7) 0.0217(6) 0.0158(6) 0.0018(5) 0.0018(5) 0.0054(5)
C11 0.0245(6) 0.0194(6) 0.0266(7) 0.0024(5) 0.0102(5) 0.0017(5)
C3 0.0197(6) 0.0228(6) 0.0228(6) 0.0039(5) 0.0038(5) -0.0024(5)
C2 0.0263(7) 0.0209(6) 0.0205(6) 0.0008(5) 0.0013(5) -0.0039(5)
C4 0.0208(6) 0.0204(6) 0.0221(6) -0.0005(5) 0.0027(5) -0.0032(5)
C1 0.0203(6) 0.0244(6) 0.0231(6) 0.0041(5) 0.0056(5) -0.0005(5)
C6 0.0256(7) 0.0316(7) 0.0291(7) 0.0007(6) 0.0110(6) 0.0051(6)
C7 0.0378(8) 0.0287(7) 0.0334(8) -0.0107(6) 0.0110(6) -0.0035(6)

loop_
_atom_type_symbol
_atom_type_description
_atom_type_scat_dispersion_real
_atom_type_scat_dispersion_imag
_atom_type_scat_source
C C 0.0033 0.0016 'International Tables Vol C Tables 4.2.6.8 and 6.1.1.4'
H H 0.0000 0.0000 'International Tables Vol C Tables 4.2.6.8 and 6.1.1.4'
N N 0.0061 0.0033 'International Tables Vol C Tables 4.2.6.8 and 6.1.1.4'
O O 0.0106 0.0060 'International Tables Vol C Tables 4.2.6.8 and 6.1.1.4'

loop_
_geom_angle_atom_site_label_1
_geom_angle_atom_site_label_2
_geom_angle_atom_site_label_3
_geom_angle
_geom_angle_site_symmetry_1
_geom_angle_site_symmetry_3
_geom_angle_publ_flag
C13 O2 H2A 113.1(14) . . ?
O3 N3 O4 122.95(11) . . ?
O3 N3 C8 118.84(10) . . ?
O4 N3 C8 118.21(11) . . ?
C1 N1 C2 120.01(11) . . ?
C1 N1 H1A 119.4(11) . . ?
C2 N1 H1A 120.6(11) . . ?
C5 N2 C7 121.06(11) . . ?
C5 N2 C6 120.21(11) . . ?
C7 N2 C6 118.72(11) . . ?
O1 C9 C10 123.64(11) . . ?
O1 C9 C8 120.49(11) . . ?
C10 C9 C8 115.86(11) . . ?
C13 C8 C9 124.16(11) . . ?
C13 C8 N3 117.78(10) . . ?
C9 C8 N3 118.04(10) . . ?
O2 C13 C12 123.55(11) . . ?
O2 C13 C8 118.72(11) . . ?
C12 C13 C8 117.74(11) . . ?
N2 C5 C4 122.29(11) . . ?
N2 C5 C3 121.47(11) . . ?
C4 C5 C3 116.24(11) . . ?
C11 C10 C9 120.58(11) . . ?
C11 C10 H10 119.7 . . ?
C9 C10 H10 119.7 . . ?
C13 C12 C11 119.58(11) . . ?
C13 C12 H12 120.2 . . ?
C11 C12 H12 120.2 . . ?
C10 C11 C12 122.06(12) . . ?
C10 C11 H11 119.0 . . ?
C12 C11 H11 119.0 . . ?
C2 C3 C5 120.27(12) . . ?
C2 C3 H3 119.9 . . ?
C5 C3 H3 119.9 . . ?
N1 C2 C3 121.61(12) . . ?
N1 C2 H2 119.2 . . ?
C3 C2 H2 119.2 . . ?
C1 C4 C5 120.28(12) . . ?
C1 C4 H4 119.9 . . ?
C5 C4 H4 119.9 . . ?
N1 C1 C4 121.58(12) . . ?
N1 C1 H1 119.2 . . ?
C4 C1 H1 119.2 . . ?
N2 C6 H6A 109.5 . . ?
N2 C6 H6B 109.5 . . ?
H6A C6 H6B 109.5 . . ?
N2 C6 H6C 109.5 . . ?
H6A C6 H6C 109.5 . . ?
H6B C6 H6C 109.5 . . ?
N2 C7 H7A 109.5 . . ?
N2 C7 H7B 109.5 . . ?
H7A C7 H7B 109.5 . . ?
N2 C7 H7C 109.5 . . ?
H7A C7 H7C 109.5 . . ?
H7B C7 H7C 109.5 . . ?

loop_
_geom_bond_atom_site_label_1
_geom_bond_atom_site_label_2
_geom_bond_distance
_geom_bond_site_symmetry_2
_geom_bond_publ_flag
O1 C9 1.3197(14) . ?
O2 C13 1.3467(14) . ?
O2 H2A 0.94(2) . ?
O3 N3 1.2220(14) . ?
O4 N3 1.2259(14) . ?
N3 C8 1.4573(15) . ?
N1 C1 1.3478(17) . ?
N1 C2 1.3502(17) . ?
N1 H1A 0.928(18) . ?
N2 C5 1.3437(16) . ?
N2 C7 1.4591(18) . ?
N2 C6 1.4622(17) . ?
C9 C10 1.4098(17) . ?
C9 C8 1.4102(16) . ?
C8 C13 1.4015(16) . ?
C13 C12 1.3907(17) . ?
C5 C4 1.4194(17) . ?
C5 C3 1.4222(17) . ?
C10 C11 1.3846(18) . ?
C10 H10 0.9300 . ?
C12 C11 1.3927(18) . ?
C12 H12 0.9300 . ?
C11 H11 0.9300 . ?
C3 C2 1.3601(18) . ?
C3 H3 0.9300 . ?
C2 H2 0.9300 . ?
C4 C1 1.3630(18) . ?
C4 H4 0.9300 . ?
C1 H1 0.9300 . ?
C6 H6A 0.9600 . ?
C6 H6B 0.9600 . ?
C6 H6C 0.9600 . ?
C7 H7A 0.9600 . ?
C7 H7B 0.9600 . ?
C7 H7C 0.9600 . ?
